data_7117985
loop_
_publ_author_name
'Mikihiro Hayashi'
'Kazuya Otsubo'
'Tatsuhisa Kato'
'Kunihisa Sugimoto'
'Akihiko Fujiwara'
'Hiroshi Kitagawa'

_publ_section_title
;
 A compact planar low-energy-gap molecule with a donor-acceptor-donor
 nature based on a bimetal dithiolene complex
;
_journal_name_full Chem.Commun.
_journal_page_first 15796
_journal_paper_doi 10.1039/C5cc06149K
_journal_volume 51
_journal_year 2015
_chemical_formula_moiety 'C46 N6 Ni2 O2 S10'
_chemical_formula_sum 'C46 N6 Ni2 O2 S10'
_chemical_formula_weight 1106.55
_chemical_name_systematic 1_50K
_space_group_crystal_system monoclinic
_space_group_IT_number 14
_space_group_name_Hall '-P 2yn'
_space_group_name_H-M_alt 'P 1 21/n 1'
_symmetry_space_group_name_Hall '-P 2yn'
_symmetry_space_group_name_H-M 'P 1 21/n 1'
_atom_sites_solution_primary direct
_atom_sites_solution_secondary difmap
_audit_update_record
;
2015-07-22 deposited with the CCDC.
2015-09-04 downloaded from the CCDC.
;
_cell_angle_alpha 90.0000
_cell_angle_beta 94.607(7)
_cell_angle_gamma 90.0000
_cell_formula_units_Z 2
_cell_length_a 10.877(3)
_cell_length_b 19.073(5)
_cell_length_c 13.930(4)
_cell_measurement_reflns_used 4422
_cell_measurement_temperature 50
_cell_measurement_theta_max 27.26
_cell_measurement_theta_min 1.05
_cell_volume 2880.5(14)
_computing_cell_refinement 'RAPID AUTO'
_computing_data_collection 'RAPID AUTO (Rigaku, ????)'
_computing_data_reduction 'RAPID AUTO'
_computing_molecular_graphics 'CrystalStructure 4.1'
_computing_publication_material 'CrystalStructure 4.1 (Rigaku, 2014)'
_computing_structure_refinement 'SHELXL97 (Sheldrick, 2008)'
_computing_structure_solution 'SIR2004 (Burla, et al., 2005)'
_diffrn_ambient_temperature 50
_diffrn_detector_area_resol_mean 14.706
_diffrn_measured_fraction_theta_full 0.990
_diffrn_measured_fraction_theta_max 0.990
_diffrn_measurement_device_type 'Rigaku R-AXIS IV'
_diffrn_measurement_method \w
_diffrn_radiation_wavelength 0.69960
_diffrn_reflns_av_R_equivalents 0.1462
_diffrn_reflns_laue_measured_fraction_full 0.000
_diffrn_reflns_laue_measured_fraction_max 0.000
_diffrn_reflns_limit_h_max 13
_diffrn_reflns_limit_h_min -13
_diffrn_reflns_limit_k_max 24
_diffrn_reflns_limit_k_min -24
_diffrn_reflns_limit_l_max 18
_diffrn_reflns_limit_l_min -17
_diffrn_reflns_number 18425
_diffrn_reflns_point_group_measured_fraction_full 0.000
_diffrn_reflns_point_group_measured_fraction_max 0.000
_diffrn_reflns_theta_full 27.020
_diffrn_reflns_theta_max 27.020
_diffrn_reflns_theta_min 1.786
_diffrn_standards_interval_count .
_diffrn_standards_number 0
_exptl_absorpt_coefficient_mu 0.000
_exptl_absorpt_correction_T_max 1.000
_exptl_absorpt_correction_T_min 0.374
_exptl_absorpt_correction_type multi-scan
_exptl_absorpt_process_details 'ABSCOR (Rigaku, 1995)'
_exptl_crystal_colour brown
_exptl_crystal_density_diffrn 1.276
_exptl_crystal_density_method 'not measured'
_exptl_crystal_description block
_exptl_crystal_F_000 1100.00
_exptl_crystal_size_max 0.100
_exptl_crystal_size_mid 0.100
_exptl_crystal_size_min 0.100
_refine_diff_density_max 1.00
_refine_diff_density_min -0.92
_refine_ls_extinction_method none
_refine_ls_goodness_of_fit_ref 1.079
_refine_ls_number_parameters 298
_refine_ls_number_reflns 6536
_refine_ls_number_restraints 0
_refine_ls_R_factor_all 0.1122
_refine_ls_R_factor_gt 0.0866
_refine_ls_shift/su_max 0.001
_refine_ls_structure_factor_coef Fsqd
_refine_ls_weighting_details 'w = 1/[\s^2^(Fo^2^)+(0.0993P)^2^+18.6465P] where P=(Fo^2^+2Fc^2^)/3'
_refine_ls_weighting_scheme calc
_refine_ls_wR_factor_gt 0.2212
_refine_ls_wR_factor_ref 0.2407
_reflns_number_gt 5027
_reflns_number_total 6536
_reflns_threshold_expression F^2^>2.0\s(F^2^)
_cod_data_source_file c5cc06149k2.cif
_cod_data_source_block 50K_2
_cod_original_cell_volume 2880.4(13)
_cod_database_code 7117985

loop_
_symmetry_equiv_pos_site_id
_space_group_symop_operation_xyz
1 +X,+Y,+Z
2 1/2-X,1/2+Y,1/2-Z
3 -X,-Y,-Z
4 1/2+X,1/2-Y,1/2+Z

loop_
_atom_site_label
_atom_site_type_symbol
_atom_site_fract_x
_atom_site_fract_y
_atom_site_fract_z
_atom_site_U_iso_or_equiv
_atom_site_adp_type
_atom_site_occupancy
_atom_site_site_symmetry_multiplicity
_atom_site_calc_flag
_atom_site_refinement_flags
_atom_site_disorder_assembly
_atom_site_disorder_group
Ni1 Ni 1.07814(6) 0.11886(3) 0.63017(5) 0.0144(2) Uani 1 4 d . . .
S1 S 1.25403(12) 0.15581(7) 0.68989(10) 0.0169(3) Uani 1 4 d . . .
S2 S 0.98310(12) 0.20661(7) 0.68538(10) 0.0168(3) Uani 1 4 d . . .
S3 S 1.16828(12) 0.02651(7) 0.58040(10) 0.0163(3) Uani 1 4 d . . .
S4 S 0.90677(12) 0.08764(7) 0.55483(10) 0.0165(3) Uani 1 4 d . . .
S5 S 1.15263(15) -0.02600(8) 0.89273(11) 0.0269(4) Uani 1 4 d . . .
O30 O 1.1797(4) -0.0471(2) 0.9955(3) 0.0309(10) Uani 1 4 d . . .
N1 N 1.0685(5) 0.3188(2) 0.7819(3) 0.0200(10) Uani 1 4 d . . .
N25 N 1.3145(5) 0.2732(2) 0.7833(4) 0.0206(10) Uani 1 4 d . . .
N29 N 0.6873(4) 0.2165(2) 0.8971(3) 0.0132(8) Uani 1 4 d . . .
C2 C 0.7833(5) 0.2162(3) 0.9820(4) 0.0157(10) Uani 1 4 d . . .
C3 C 1.2211(5) 0.2358(3) 0.7434(4) 0.0179(11) Uani 1 4 d . . .
C4 C 0.6949(5) 0.2810(3) 0.8351(4) 0.0170(11) Uani 1 4 d . . .
C5 C 0.5610(5) 0.2144(3) 0.9366(4) 0.0179(11) Uani 1 4 d . . .
C6 C 1.1633(6) 0.3565(3) 0.8219(4) 0.0229(12) Uani 1 4 d . . .
C8 C 0.9139(5) 0.2320(3) 0.9570(4) 0.0173(10) Uani 1 4 d . . .
C9 C 0.5410(5) 0.1505(3) 0.9980(4) 0.0195(11) Uani 1 4 d . . .
C10 C 0.6139(6) 0.4290(3) 0.7521(4) 0.0233(12) Uani 1 4 d . . .
C11 C 0.7065(5) 0.1516(3) 0.8344(4) 0.0153(10) Uani 1 4 d . . .
C12 C 0.9992(5) 0.2220(3) 1.0486(4) 0.0208(11) Uani 1 4 d . . .
C13 C 0.6334(5) 0.0693(3) 0.7073(4) 0.0203(11) Uani 1 4 d . . .
C14 C 1.0615(5) -0.0140(3) 0.5061(4) 0.0166(10) Uani 1 4 d . . .
C15 C 0.7187(5) 0.4118(3) 0.8277(4) 0.0166(10) Uani 1 4 d . . .
C16 C 1.0994(5) 0.2580(3) 0.7414(4) 0.0181(11) Uani 1 4 d . . .
C17 C 1.2836(6) 0.3346(3) 0.8219(4) 0.0216(11) Uani 1 4 d . . .
C18 C 0.5358(6) 0.0499(3) 0.6270(5) 0.0301(14) Uani 1 4 d . . .
C19 C 0.4039(6) 0.1485(3) 1.0171(5) 0.0252(13) Uani 1 4 d . . .
C20 C 0.6018(5) 0.1360(3) 0.7601(4) 0.0193(11) Uani 1 4 d . . .
C21 C 1.2972(6) -0.0038(3) 0.8484(4) 0.0274(13) Uani 1 4 d . . .
C22 C 1.1304(6) 0.2472(4) 1.0353(5) 0.0270(13) Uani 1 4 d . . .
C23 C 0.3773(6) 0.0910(4) 1.0885(5) 0.0328(15) Uani 1 4 d . . .
C24 C 1.0876(6) 0.0600(3) 0.8959(5) 0.0273(13) Uani 1 4 d . . .
C28 C 0.6895(5) 0.3494(3) 0.8922(4) 0.0170(11) Uani 1 4 d . . .

loop_
_atom_site_aniso_label
_atom_site_aniso_U_11
_atom_site_aniso_U_22
_atom_site_aniso_U_33
_atom_site_aniso_U_12
_atom_site_aniso_U_13
_atom_site_aniso_U_23
Ni1 0.0181(4) 0.0130(4) 0.0119(4) -0.0005(2) 0.0003(3) 0.0004(2)
S1 0.0197(7) 0.0151(6) 0.0158(6) 0.0003(5) 0.0006(5) -0.0006(5)
S2 0.0202(7) 0.0158(6) 0.0142(6) 0.0006(5) 0.0003(5) -0.0007(5)
S3 0.0190(6) 0.0149(6) 0.0145(6) -0.0001(5) -0.0010(5) -0.0000(5)
S4 0.0184(6) 0.0153(6) 0.0156(6) 0.0010(5) 0.0009(5) -0.0012(5)
S5 0.0351(9) 0.0176(7) 0.0258(8) -0.0024(6) -0.0109(6) 0.0013(6)
O30 0.034(2) 0.027(2) 0.031(2) -0.0021(19) -0.003(2) 0.0149(19)
N1 0.027(3) 0.015(2) 0.018(2) -0.0003(18) 0.0050(19) 0.0018(18)
N25 0.026(3) 0.016(2) 0.020(2) -0.0026(18) 0.001(2) -0.0048(18)
N29 0.019(2) 0.011(2) 0.009(2) -0.0014(16) -0.0006(17) -0.0012(16)
C2 0.021(3) 0.016(2) 0.009(2) -0.0027(19) -0.003(2) -0.0002(19)
C3 0.025(3) 0.017(2) 0.012(2) -0.002(2) 0.002(2) 0.001(2)
C4 0.028(3) 0.008(2) 0.015(3) 0.002(2) 0.005(2) 0.0019(19)
C5 0.018(3) 0.015(2) 0.021(3) 0.0013(19) 0.006(2) -0.001(2)
C6 0.038(3) 0.016(3) 0.015(3) 0.001(2) 0.003(2) 0.003(2)
C8 0.016(3) 0.019(3) 0.017(3) -0.002(2) 0.000(2) 0.001(2)
C9 0.020(3) 0.016(3) 0.023(3) 0.000(2) 0.007(2) 0.002(2)
C10 0.027(3) 0.020(3) 0.022(3) 0.002(2) -0.004(2) 0.004(2)
C11 0.022(3) 0.013(2) 0.011(2) 0.0014(19) 0.002(2) -0.0038(19)
C12 0.021(3) 0.024(3) 0.017(3) -0.001(2) -0.002(2) 0.002(2)
C13 0.022(3) 0.020(3) 0.018(3) 0.002(2) -0.000(2) -0.011(2)
C14 0.023(3) 0.016(2) 0.011(2) -0.001(2) 0.003(2) 0.0025(19)
C15 0.022(3) 0.014(2) 0.013(2) 0.001(2) 0.000(2) 0.001(2)
C16 0.028(3) 0.015(2) 0.013(3) -0.004(2) 0.005(2) 0.002(2)
C17 0.029(3) 0.021(3) 0.015(3) -0.003(2) 0.001(2) -0.001(2)
C18 0.031(3) 0.028(3) 0.029(3) 0.005(3) -0.009(3) -0.013(3)
C19 0.021(3) 0.030(3) 0.027(3) -0.009(2) 0.010(2) -0.003(3)
C20 0.025(3) 0.019(3) 0.013(2) 0.005(2) -0.005(2) -0.008(2)
C21 0.038(4) 0.027(3) 0.018(3) 0.006(3) 0.002(2) 0.004(2)
C22 0.023(3) 0.036(3) 0.022(3) -0.001(2) -0.002(2) 0.001(3)
C23 0.034(4) 0.047(4) 0.018(3) -0.017(3) 0.007(3) 0.004(3)
C24 0.034(3) 0.019(3) 0.028(3) 0.005(2) -0.001(3) 0.006(2)
C28 0.027(3) 0.011(2) 0.013(2) 0.002(2) 0.001(2) -0.0003(19)

loop_
_atom_type_symbol
_atom_type_description
_atom_type_scat_dispersion_real
_atom_type_scat_dispersion_imag
_atom_type_scat_source
C C 0.0000 0.0000
;
International Tables for Crystallography
(Vol. C, Tables 4.2.6.8 and 6.1.1.4)
;
O O 0.0000 0.0000
;
International Tables for Crystallography
(Vol. C, Tables 4.2.6.8 and 6.1.1.4)
;
N N 0.0000 0.0000
;
International Tables for Crystallography
(Vol. C, Tables 4.2.6.8 and 6.1.1.4)
;
Ni Ni 0.0000 0.0000
;
International Tables for Crystallography
(Vol. C, Tables 4.2.6.8 and 6.1.1.4)
;
S S 0.0000 0.0000
;
International Tables for Crystallography
(Vol. C, Tables 4.2.6.8 and 6.1.1.4)
;

loop_
_geom_angle_atom_site_label_1
_geom_angle_atom_site_label_2
_geom_angle_atom_site_label_3
_geom_angle
_geom_angle_publ_flag
_geom_angle_site_symmetry_1
_geom_angle_site_symmetry_2
_geom_angle_site_symmetry_3
S1 Ni1 S2 92.59(6) yes . . .
S1 Ni1 S3 88.78(6) yes . . .
S1 Ni1 S4 173.27(6) yes . . .
S2 Ni1 S3 176.55(6) yes . . .
S2 Ni1 S4 88.12(6) yes . . .
S3 Ni1 S4 90.89(6) yes . . .
Ni1 S1 C3 104.2(2) yes . . .
Ni1 S2 C16 104.3(2) yes . . .
Ni1 S3 C14 105.3(2) yes . . .
Ni1 S4 C14 105.74(19) yes . . 3_756
O30 S5 C21 106.5(3) yes . . .
O30 S5 C24 105.7(3) yes . . .
C21 S5 C24 98.7(3) yes . . .
C6 N1 C16 115.4(5) yes . . .
C3 N25 C17 115.4(5) yes . . .
C2 N29 C4 112.6(4) yes . . .
C2 N29 C5 107.7(4) yes . . .
C2 N29 C11 108.9(4) yes . . .
C4 N29 C5 108.8(4) yes . . .
C4 N29 C11 108.3(4) yes . . .
C5 N29 C11 110.6(4) yes . . .
N29 C2 C8 114.8(4) yes . . .
S1 C3 N25 118.1(4) yes . . .
S1 C3 C16 119.0(4) yes . . .
N25 C3 C16 122.8(5) yes . . .
N29 C4 C28 113.0(4) yes . . .
N29 C5 C9 113.6(4) yes . . .
N1 C6 C17 122.5(5) yes . . .
C2 C8 C12 107.4(5) yes . . .
C5 C9 C19 107.7(5) yes . . .
N29 C11 C20 114.8(4) yes . . .
C8 C12 C22 111.7(5) yes . . .
C18 C13 C20 112.8(5) yes . . .
S3 C14 S4 122.2(3) yes . . 3_756
S3 C14 C14 119.5(4) yes . . 3_756
S4 C14 C14 118.4(4) yes 3_756 . 3_756
C10 C15 C28 113.1(5) yes . . .
S2 C16 N1 118.6(4) yes . . .
S2 C16 C3 119.8(4) yes . . .
N1 C16 C3 121.6(5) yes . . .
N25 C17 C6 122.3(5) yes . . .
C9 C19 C23 111.7(5) yes . . .
C11 C20 C13 108.1(4) yes . . .
C4 C28 C15 109.7(4) yes . . .

loop_
_geom_bond_atom_site_label_1
_geom_bond_atom_site_label_2
_geom_bond_distance
_geom_bond_publ_flag
_geom_bond_site_symmetry_1
_geom_bond_site_symmetry_2
Ni1 S1 2.1431(15) yes . .
Ni1 S2 2.1422(15) yes . .
Ni1 S3 2.1572(15) yes . .
Ni1 S4 2.1485(15) yes . .
S1 C3 1.747(6) yes . .
S2 C16 1.735(6) yes . .
S3 C14 1.681(5) yes . .
S4 C14 1.691(6) yes . 3_756
S5 O30 1.494(5) yes . .
S5 C21 1.786(7) yes . .
S5 C24 1.789(6) yes . .
N1 C6 1.341(8) yes . .
N1 C16 1.344(7) yes . .
N25 C3 1.326(7) yes . .
N25 C17 1.344(7) yes . .
N29 C2 1.513(7) yes . .
N29 C4 1.509(7) yes . .
N29 C5 1.520(7) yes . .
N29 C11 1.539(7) yes . .
C2 C8 1.520(8) yes . .
C3 C16 1.388(8) yes . .
C4 C28 1.531(7) yes . .
C5 C9 1.513(8) yes . .
C6 C17 1.374(9) yes . .
C8 C12 1.528(8) yes . .
C9 C19 1.536(8) yes . .
C10 C15 1.523(8) yes . .
C11 C20 1.506(7) yes . .
C12 C22 1.531(9) yes . .
C13 C18 1.525(8) yes . .
C13 C20 1.523(8) yes . .
C14 C14 1.438(8) yes . 3_756
C15 C28 1.540(7) yes . .
C19 C23 1.524(10) yes . .

loop_
_geom_contact_atom_site_label_1
_geom_contact_atom_site_label_2
_geom_contact_distance
_geom_contact_publ_flag
_geom_contact_site_symmetry_1
_geom_contact_site_symmetry_2
N1 N25 2.812(7) no . .
C2 C9 2.942(8) no . .
C2 C28 2.975(7) no . .
C3 C6 2.647(8) no . .
C4 C8 2.963(8) no . .
C4 C10 3.150(8) no . .
C4 C20 3.097(7) no . .
C5 C20 2.940(8) no . .
C5 C28 3.018(8) no . .
C8 C11 3.121(7) no . .
C8 C28 3.380(8) no . .
C9 C11 3.014(8) no . .
C9 C20 3.441(8) no . .
C16 C17 2.656(8) no . .
S3 C28 3.553(5) no . 4_554
S5 C10 3.503(6) no . 2_646
O30 C2 3.264(7) no . 3_757
O30 C11 3.263(7) no . 3_757
O30 C23 3.575(8) no . 1_655
O30 C24 3.392(8) no . 3_757
N1 C8 3.490(7) no . .
N25 C5 3.476(7) no . 1_655
C2 O30 3.264(7) no . 3_757
C5 N25 3.476(7) no . 1_455
C8 N1 3.490(7) no . .
C10 S5 3.503(6) no . 2_656
C11 O30 3.263(7) no . 3_757
C13 C15 3.461(8) no . 2_646
C15 C13 3.461(8) no . 2_656
C19 C22 3.547(9) no . 1_455
C22 C19 3.547(9) no . 1_655
C23 O30 3.575(8) no . 1_455
C24 O30 3.392(8) no . 3_757
C28 S3 3.553(5) no . 4_455

loop_
_geom_torsion_atom_site_label_1
_geom_torsion_atom_site_label_2
_geom_torsion_atom_site_label_3
_geom_torsion_atom_site_label_4
_geom_torsion
_geom_torsion_publ_flag
_geom_torsion_site_symmetry_1
_geom_torsion_site_symmetry_2
_geom_torsion_site_symmetry_3
_geom_torsion_site_symmetry_4
S1 Ni1 S2 C16 2.14(7) no . . . .
S2 Ni1 S1 C3 -2.36(7) no . . . .
S1 Ni1 S3 C14 -169.16(7) no . . . .
S3 Ni1 S1 C3 -179.20(7) no . . . .
S2 Ni1 S4 C14 179.38(7) no . . . 3_756
S4 Ni1 S2 C16 -171.17(7) no . . . .
S3 Ni1 S4 C14 -3.92(7) no . . . 3_756
S4 Ni1 S3 C14 4.12(7) no . . . .
Ni1 S1 C3 N25 -177.0(3) no . . . .
Ni1 S1 C3 C16 2.2(4) no . . . .
Ni1 S2 C16 N1 178.4(3) no . . . .
Ni1 S2 C16 C3 -1.4(4) no . . . .
Ni1 S3 C14 S4 177.0(3) no . . . 3_756
Ni1 S3 C14 C14 -3.6(4) no . . . 3_756
Ni1 S4 C14 S3 -176.6(3) no . . 3_756 3_756
Ni1 S4 C14 C14 2.9(4) no . . 3_756 .
C6 N1 C16 S2 -178.5(4) no . . . .
C6 N1 C16 C3 1.3(7) no . . . .
C16 N1 C6 C17 -0.2(8) no . . . .
C3 N25 C17 C6 1.3(8) no . . . .
C17 N25 C3 S1 179.0(4) no . . . .
C17 N25 C3 C16 -0.2(8) no . . . .
C2 N29 C4 C28 -53.9(5) no . . . .
C4 N29 C2 C8 -49.1(5) no . . . .
C2 N29 C5 C9 -59.4(5) no . . . .
C5 N29 C2 C8 -169.0(4) no . . . .
C2 N29 C11 C20 167.0(4) no . . . .
C11 N29 C2 C8 71.1(5) no . . . .
C4 N29 C5 C9 178.3(4) no . . . .
C5 N29 C4 C28 65.3(5) no . . . .
C4 N29 C11 C20 -70.3(5) no . . . .
C11 N29 C4 C28 -174.5(4) no . . . .
C5 N29 C11 C20 48.8(5) no . . . .
C11 N29 C5 C9 59.5(5) no . . . .
N29 C2 C8 C12 -174.2(4) no . . . .
S1 C3 C16 S2 -0.6(7) no . . . .
S1 C3 C16 N1 179.7(3) no . . . .
N25 C3 C16 S2 178.6(4) no . . . .
N25 C3 C16 N1 -1.2(8) no . . . .
N29 C4 C28 C15 170.9(4) no . . . .
N29 C5 C9 C19 -169.9(4) no . . . .
N1 C6 C17 N25 -1.2(9) no . . . .
C2 C8 C12 C22 -171.4(4) no . . . .
C5 C9 C19 C23 -173.1(4) no . . . .
N29 C11 C20 C13 -178.1(4) no . . . .
C18 C13 C20 C11 -177.7(4) no . . . .
S3 C14 C14 S3 180.0(3) no . . 3_756 3_756
S3 C14 C14 S4 0.5(6) no . . 3_756 .
S4 C14 C14 S3 -0.5(6) no 3_756 . 3_756 3_756
S4 C14 C14 S4 -180.0(3) no 3_756 . 3_756 .
C10 C15 C28 C4 73.2(5) no . . . .
